data_2210390
loop_
_publ_author_name
'Zhang, Guo-Fang'
'Zhao, Shu-Min'
'She, Jiang-Bo'
'Ng, Seik Weng'

_publ_section_title
;Poly[[bis(\m~2~-3,5-diamino-1,2,4-triazole)-\k^2^<i>N</i>^2^:<i>N</i>^4^;\k^2^<i>N</i>^4^:<i>N</i>^2^-\m~2~-sulfato-\k^2^<i>O</i>:<i>O</i>'-cadmium(II)]
 monohydrate]
;
_journal_coeditor_code TK2060
_journal_issue 9
_journal_name_full 'Acta Crystallographica Section E'
_journal_page_first m2148
_journal_page_last m2150
_journal_paper_doi 10.1107/S1600536806029096
_journal_volume 62
_journal_year 2006
_chemical_formula_iupac '[Cd (S O4) (C2 H5 N5)2], H2 O'
_chemical_formula_moiety 'C4 H10 Cd N10 O4 S, H2 O'
_chemical_formula_sum 'C4 H12 Cd N10 O5 S'
_chemical_formula_weight 424.70
_chemical_name_systematic
;
Poly[[bis(\m~2~-3,5-diamino-1,2,4-triazole)-
\k^2^<i>N</i>^2^:<i>N</i>^4^;\k^2^<i>N</i>^4^:<i>N</i>^2^-
\m~2~-sulfato-\k^2^<i>O</i>:<i>O</i>'-cadmium(II)] monohydrate]
;
_space_group_IT_number 110
_symmetry_cell_setting tetragonal
_symmetry_space_group_name_Hall 'I 4bw -2c'
_symmetry_space_group_name_H-M 'I 41 c d'
_atom_sites_solution_hydrogens geom
_atom_sites_solution_primary direct
_atom_sites_solution_secondary difmap
_audit_creation_method SHELXL-97
_cell_angle_alpha 90
_cell_angle_beta 90
_cell_angle_gamma 90
_cell_formula_units_Z 16
_cell_length_a 13.4460(10)
_cell_length_b 13.446
_cell_length_c 27.980(2)
_cell_measurement_reflns_used 4515
_cell_measurement_temperature 295(2)
_cell_measurement_theta_max 26.9
_cell_measurement_theta_min 2.9
_cell_volume 5058.6(5)
_computing_cell_refinement 'SAINT (Bruker, 2004)'
_computing_data_collection 'SMART (Bruker, 2004)'
_computing_data_reduction SAINT
_computing_molecular_graphics 'ORTEPII (Johnson, 1976)'
_computing_publication_material SHELXL97
_computing_structure_refinement 'SHELXL97 (Sheldrick, 1997)'
_computing_structure_solution 'SHELXS97 (Sheldrick, 1997)'
_diffrn_ambient_temperature 295(2)
_diffrn_measured_fraction_theta_full 1.00
_diffrn_measured_fraction_theta_max 1.00
_diffrn_measurement_device_type 'Bruker APEX-II area-detector'
_diffrn_measurement_method '\f and \w'
_diffrn_radiation_monochromator graphite
_diffrn_radiation_source 'fine-focus sealed tube'
_diffrn_radiation_type MoK\a
_diffrn_radiation_wavelength 0.71073
_diffrn_reflns_av_R_equivalents 0.029
_diffrn_reflns_av_sigmaI/netI 0.023
_diffrn_reflns_limit_h_max 15
_diffrn_reflns_limit_h_min -14
_diffrn_reflns_limit_k_max 15
_diffrn_reflns_limit_k_min -15
_diffrn_reflns_limit_l_max 28
_diffrn_reflns_limit_l_min -33
_diffrn_reflns_number 11734
_diffrn_reflns_theta_full 25.0
_diffrn_reflns_theta_max 25.0
_diffrn_reflns_theta_min 2.6
_diffrn_standards_decay_% 0
_diffrn_standards_interval_count 0
_diffrn_standards_interval_time 0
_diffrn_standards_number 0
_exptl_absorpt_coefficient_mu 1.937
_exptl_absorpt_correction_T_max 0.773
_exptl_absorpt_correction_T_min 0.463
_exptl_absorpt_correction_type multi-scan
_exptl_absorpt_process_details '(SADABS; Sheldrick, 1996)'
_exptl_crystal_colour colorless
_exptl_crystal_density_diffrn 2.231
_exptl_crystal_density_method 'not measured'
_exptl_crystal_description block
_exptl_crystal_F_000 3360
_exptl_crystal_size_max 0.47
_exptl_crystal_size_mid 0.19
_exptl_crystal_size_min 0.14
_refine_diff_density_max 2.06
_refine_diff_density_min -1.10
_refine_ls_abs_structure_details 'Flack (1983), 986 Friedel pairs'
_refine_ls_abs_structure_Flack 0.04(3)
_refine_ls_extinction_method none
_refine_ls_goodness_of_fit_ref 1.08
_refine_ls_hydrogen_treatment constr
_refine_ls_matrix_type full
_refine_ls_number_parameters 191
_refine_ls_number_reflns 2121
_refine_ls_number_restraints 1
_refine_ls_restrained_S_all 1.08
_refine_ls_R_factor_all 0.034
_refine_ls_R_factor_gt 0.032
_refine_ls_shift/su_max 0.001
_refine_ls_shift/su_mean 0.000
_refine_ls_structure_factor_coef Fsqd
_refine_ls_weighting_details 'calc w=1/[\s^2^(Fo^2^)+(0.0603P)^2^+5.4574P] where P=(Fo^2^+2Fc^2^)/3'
_refine_ls_weighting_scheme calc
_refine_ls_wR_factor_gt 0.082
_refine_ls_wR_factor_ref 0.085
_reflns_number_gt 1966
_reflns_number_total 2121
_reflns_threshold_expression I>2\s(I)
_cod_data_source_file tk2060.cif
_cod_data_source_block I
_cod_depositor_comments
;
The following automatic conversions were performed:
'_symmetry_cell_setting' value 'Tetragonal' changed to 'tetragonal'
according to '/home/saulius/struct/CIF-dictionaries/cif_core.dic'
dictionary named 'cif_core.dic' version 2.4.1 from 2010-06-29.

Automatic conversion script
Id: cif_fix_enum 1527 2010-12-29 10:47:43Z saulius 

The following automatic conversions were performed:

'_symmetry_cell_setting' value 'Tetragonal' changed to 'tetragonal'
according to /home/saulius/struct/CIF-dictionaries/cif_core.dic
dictionary named 'cif_core.dic' version 2.4.1 from 2010-06-29.

Automatic conversion script
Id: cif_fix_values 1715 2011-07-08 13:25:40Z adriana 
;
_cod_original_cell_volume 5058.5(5)
_cod_original_sg_symbol_H-M 'I 41 cd'
_cod_database_code 2210390
_cod_database_fobs_code 2210390

loop_
_symmetry_equiv_pos_as_xyz
'x, y, z'
'-x, -y, z'
'-y, x+1/2, z+1/4'
'y, -x+1/2, z+1/4'
'-x, y, z+1/2'
'x, -y, z+1/2'
'y+1/2, x, z+1/4'
'-y+1/2, -x, z+1/4'
'x+1/2, y+1/2, z+1/2'
'-x+1/2, -y+1/2, z+1/2'
'-y+1/2, x+1, z+3/4'
'y+1/2, -x+1, z+3/4'
'-x+1/2, y+1/2, z+1'
'x+1/2, -y+1/2, z+1'
'y+1, x+1/2, z+3/4'
'-y+1, -x+1/2, z+3/4'

loop_
_atom_site_type_symbol
_atom_site_label
_atom_site_fract_x
_atom_site_fract_y
_atom_site_fract_z
_atom_site_U_iso_or_equiv
_atom_site_adp_type
_atom_site_calc_flag
_atom_site_refinement_flags
_atom_site_occupancy
Cd Cd1 0.24126(5) 0.23814(4) 0.50001(4) 0.0179(2) Uani d . 1
S S1 0.24640(10) 0.29300(10) 0.62710(10) 0.0276(3) Uani d . 1
O O1 0.2333(4) 0.2326(4) 0.5840(3) 0.0280(10) Uani d . 1
O O2 0.2256(5) 0.2324(4) 0.6687(3) 0.0390(10) Uani d . 1
O O3 0.1752(3) 0.3759(3) 0.6254(2) 0.0540(10) Uani d . 1
O O4 0.3505(3) 0.3288(4) 0.6282(2) 0.0510(10) Uani d . 1
O O1w 0.5000 0.0000 0.6683(4) 0.051(3) Uani d S 1
O O2w 0.0000 0.0000 0.6695(4) 0.059(3) Uani d S 1
N N1 0.4108(3) 0.1944(3) 0.5118(2) 0.0230(10) Uani d . 1
N N2 0.4059(3) 0.0937(3) 0.5812(2) 0.0370(10) Uani d . 1
N N3 0.5514(3) 0.1483(3) 0.5441(2) 0.0280(10) Uani d . 1
N N4 0.5772(3) 0.2043(3) 0.5043(2) 0.0240(10) Uani d . 1
N N5 0.4773(3) 0.2861(4) 0.4468(2) 0.0340(10) Uani d . 1
N N6 0.1928(3) 0.0716(3) 0.5087(2) 0.0230(10) Uani d . 1
N N7 0.0918(4) 0.0797(3) 0.5799(2) 0.0420(10) Uani d . 1
N N8 0.1442(3) -0.0685(3) 0.5419(2) 0.0290(10) Uani d . 1
H H8 0.1141 -0.1086 0.5603 0.035 Uiso calc R 1
N N9 0.2042(3) -0.0955(3) 0.5033(2) 0.0270(10) Uani d . 1
N N10 0.2876(4) 0.0022(4) 0.4452(2) 0.0360(10) Uani d . 1
C C1 0.4524(3) 0.1442(3) 0.5477(2) 0.0240(10) Uani d . 1
C C2 0.4898(4) 0.2293(4) 0.4867(2) 0.0220(10) Uani d . 1
C C3 0.1417(3) 0.0312(3) 0.5450(2) 0.0230(10) Uani d . 1
C C4 0.2294(4) -0.0087(4) 0.4849(2) 0.0240(10) Uani d . 1
H H1w 0.4517 -0.0181 0.6856 0.062 Uiso d . 1
H H2w -0.0061 0.0514 0.6868 0.071 Uiso d . 1
H H2a 0.3427 0.0909 0.5812 0.044 Uiso calc R 1
H H2b 0.4389 0.0640 0.6028 0.044 Uiso calc R 1
H H3 0.5922 0.1209 0.5632 0.033 Uiso calc R 1
H H5a 0.5278 0.3077 0.4317 0.040 Uiso calc R 1
H H5b 0.4191 0.3001 0.4371 0.040 Uiso calc R 1
H H7a 0.0603 0.0470 0.6011 0.051 Uiso calc R 1
H H7b 0.0919 0.1429 0.5807 0.051 Uiso calc R 1
H H10a 0.3099 -0.0489 0.4308 0.043 Uiso calc R 1
H H10b 0.3015 0.0600 0.4349 0.043 Uiso calc R 1

loop_
_atom_site_aniso_label
_atom_site_aniso_U_11
_atom_site_aniso_U_22
_atom_site_aniso_U_33
_atom_site_aniso_U_12
_atom_site_aniso_U_13
_atom_site_aniso_U_23
Cd1 0.0189(3) 0.0181(3) 0.0165(2) -0.00090(10) 0.0012(4) -0.0009(5)
S1 0.0327(8) 0.0276(8) 0.0223(8) -0.0017(6) -0.0045(5) -0.0004(6)
O1 0.035(3) 0.031(3) 0.018(3) 0.002(2) 0.002(2) -0.001(2)
O2 0.058(3) 0.038(3) 0.019(3) -0.010(3) 0.002(2) -0.006(2)
O3 0.059(3) 0.048(3) 0.054(3) 0.024(2) -0.030(2) -0.023(2)
O4 0.045(2) 0.067(3) 0.041(3) -0.019(2) -0.021(2) 0.022(2)
O1w 0.029(3) 0.088(5) 0.037(6) -0.005(3) 0.000 0.000
O2w 0.097(6) 0.037(3) 0.043(6) 0.009(3) 0.000 0.000
N1 0.018(2) 0.026(2) 0.025(2) 0.000(2) 0.001(2) 0.000(2)
N2 0.026(2) 0.041(3) 0.043(3) 0.004(2) 0.007(2) 0.017(2)
N3 0.020(2) 0.028(2) 0.035(2) 0.001(2) -0.004(2) 0.012(2)
N4 0.020(2) 0.026(2) 0.026(2) -0.003(2) 0.000(2) 0.007(2)
N5 0.024(3) 0.050(3) 0.027(3) 0.007(2) 0.003(2) 0.020(2)
N6 0.026(2) 0.016(2) 0.025(2) -0.002(2) 0.003(2) -0.004(2)
N7 0.049(3) 0.031(2) 0.047(3) -0.010(2) 0.015(3) -0.014(2)
N8 0.031(2) 0.023(2) 0.033(2) 0.001(2) 0.007(2) 0.006(2)
N9 0.025(2) 0.020(2) 0.035(3) 0.004(2) 0.006(2) 0.002(2)
N10 0.048(3) 0.028(2) 0.032(3) -0.002(2) 0.020(2) -0.002(2)
C1 0.025(3) 0.021(2) 0.026(3) 0.006(2) -0.002(2) 0.004(2)
C2 0.028(3) 0.019(2) 0.019(3) 0.001(2) 0.002(2) 0.002(2)
C3 0.019(2) 0.026(2) 0.023(3) 0.000(2) 0.003(2) 0.005(2)
C4 0.023(2) 0.030(3) 0.018(3) 0.000(2) 0.004(2) -0.001(2)

loop_
_atom_type_symbol
_atom_type_description
_atom_type_scat_dispersion_real
_atom_type_scat_dispersion_imag
_atom_type_scat_source
C C 0.0033 0.0016 'International Tables Vol C Tables 4.2.6.8 and 6.1.1.4'
H H 0.0000 0.0000 'International Tables Vol C Tables 4.2.6.8 and 6.1.1.4'
N N 0.0061 0.0033 'International Tables Vol C Tables 4.2.6.8 and 6.1.1.4'
O O 0.0106 0.0060 'International Tables Vol C Tables 4.2.6.8 and 6.1.1.4'
S S 0.1246 0.1234 'International Tables Vol C Tables 4.2.6.8 and 6.1.1.4'
Cd Cd -0.8075 1.2024 'International Tables Vol C Tables 4.2.6.8 and 6.1.1.4'

loop_
_geom_angle_atom_site_label_1
_geom_angle_atom_site_label_2
_geom_angle_atom_site_label_3
_geom_angle_site_symmetry_1
_geom_angle_site_symmetry_3
_geom_angle
_geom_angle_publ_flag
O1 Cd1 O2 . 11_544 171.3(2) yes
O1 Cd1 N1 . . 84.1(2) yes
O1 Cd1 N4 . 14_454 85.2(2) yes
O1 Cd1 N6 . . 81.6(2) yes
O1 Cd1 N9 . 13_554 90.3(2) yes
O2 Cd1 N1 11_544 . 88.4(2) yes
O2 Cd1 N4 11_544 14_454 102.6(2) yes
O2 Cd1 N6 11_544 . 94.3(2) yes
O2 Cd1 N9 11_544 13_554 93.5(2) yes
N1 Cd1 N4 . 14_454 168.1(2) yes
N1 Cd1 N6 . . 90.90(10) yes
N1 Cd1 N9 . 13_554 86.10(10) yes
N4 Cd1 N6 14_454 . 92.80(10) yes
N4 Cd1 N9 14_454 13_554 88.70(10) yes
N6 Cd1 N9 . 13_554 171.6(2) yes
O2 S1 O1 . . 109.1(3) ?
O2 S1 O3 . . 109.1(3) ?
O1 S1 O3 . . 108.4(3) ?
O2 S1 O4 . . 110.4(3) ?
O1 S1 O4 . . 108.1(3) ?
O3 S1 O4 . . 111.6(2) ?
S1 O1 Cd1 . . 143.0(4) ?
S1 O2 Cd1 . 4 133.8(4) ?
C1 N1 C2 . . 103.6(4) ?
C1 N1 Cd1 . . 129.2(3) ?
C2 N1 Cd1 . . 126.4(3) ?
C1 N3 N4 . . 109.4(4) ?
C2 N4 N3 . . 102.4(4) ?
C2 N4 Cd1 . 14_554 137.5(4) ?
N3 N4 Cd1 . 14_554 117.1(3) ?
C3 N6 C4 . . 103.5(4) ?
C3 N6 Cd1 . . 127.4(3) ?
C4 N6 Cd1 . . 127.4(3) ?
C3 N8 N9 . . 109.1(4) ?
C4 N9 N8 . . 102.6(4) ?
C4 N9 Cd1 . 13_544 138.2(4) ?
N8 N9 Cd1 . 13_544 117.3(3) ?
N2 C1 N1 . . 126.7(4) ?
N2 C1 N3 . . 123.3(4) ?
N1 C1 N3 . . 109.9(4) ?
N4 C2 N1 . . 114.7(5) ?
N4 C2 N5 . . 123.9(5) ?
N1 C2 N5 . . 121.4(5) ?
N8 C3 N6 . . 109.9(4) ?
N8 C3 N7 . . 122.8(5) ?
N6 C3 N7 . . 127.3(4) ?
N9 C4 N6 . . 114.8(5) ?
N9 C4 N10 . . 123.9(5) ?
N6 C4 N10 . . 121.3(5) ?
C1 N2 H2a . . 120.0 ?
C1 N2 H2b . . 120.0 ?
H2a N2 H2b . . 120.0 ?
C1 N3 H3 . . 125.3 ?
N4 N3 H3 . . 125.3 ?
C2 N5 H5a . . 120.0 ?
C2 N5 H5b . . 120.0 ?
H5a N5 H5b . . 120.0 ?
C3 N7 H7a . . 120.0 ?
C3 N7 H7b . . 120.0 ?
H7a N7 H7b . . 120.0 ?
C3 N8 H8 . . 125.5 ?
N9 N8 H8 . . 125.5 ?
C4 N10 H10a . . 120.0 ?
C4 N10 H10b . . 120.0 ?
H10a N10 H10b . . 120.0 ?

loop_
_geom_bond_atom_site_label_1
_geom_bond_atom_site_label_2
_geom_bond_site_symmetry_2
_geom_bond_distance
_geom_bond_publ_flag
Cd1 O1 . 2.354(7) yes
Cd1 O2 11_544 2.308(7) yes
Cd1 N1 . 2.377(4) yes
Cd1 N4 14_454 2.341(4) yes
Cd1 N6 . 2.344(4) yes
Cd1 N9 13_554 2.355(4) yes
S1 O1 . 1.463(7) ?
S1 O2 . 1.449(7) ?
S1 O3 . 1.471(4) ?
S1 O4 . 1.481(4) ?
N1 C1 . 1.334(6) ?
N1 C2 . 1.357(7) ?
N2 C1 . 1.315(7) ?
N3 C1 . 1.335(6) ?
N3 N4 . 1.390(6) ?
N4 C2 . 1.317(7) ?
N5 C2 . 1.363(7) ?
N6 C3 . 1.343(6) ?
N6 C4 . 1.360(7) ?
N7 C3 . 1.353(7) ?
N8 C3 . 1.343(6) ?
N8 N9 . 1.395(6) ?
N9 C4 . 1.320(7) ?
N10 C4 . 1.367(7) ?
O1w H1w . 0.85 ?
O2w H2w . 0.85 ?
N2 H2a . 0.85 ?
N2 H2b . 0.85 ?
N3 H3 . 0.85 ?
N5 H5a . 0.85 ?
N5 H5b . 0.85 ?
N7 H7a . 0.85 ?
N7 H7b . 0.85 ?
N8 H8 . 0.85 ?
N10 H10a . 0.85 ?
N10 H10b . 0.85 ?

loop_
_geom_hbond_atom_site_label_D
_geom_hbond_atom_site_label_H
_geom_hbond_atom_site_label_A
_geom_hbond_site_symmetry_A
_geom_hbond_distance_DH
_geom_hbond_distance_HA
_geom_hbond_distance_DA
_geom_hbond_angle_DHA
_geom_hbond_publ_flag
N2 H2a O1 . 0.85 2.41 2.979(6) 125 yes
N2 H2b O1w . 0.85 2.18 3.020(10) 168 yes
N3 H3 O3 14_554 0.85 2.07 2.837(6) 150 yes
N5 H5a O3 16_554 0.85 2.05 2.857(6) 157 yes
N5 H5b O2 11_544 0.85 2.33 3.039(7) 142 yes
N7 H7a O2w . 0.85 2.17 2.990(10) 162 yes
N7 H7b O1 . 0.85 2.25 2.803(8) 123 yes
N8 H8 O4 13_544 0.85 2.13 2.783(6) 133 yes
N10 H10a O4 15_444 0.85 2.02 2.826(6) 159 yes
N10 H10b O2 11_544 0.85 2.32 3.106(9) 154 yes
O1w H1w N5 4 0.85 2.31 3.000(5) 138 yes
O2w H2w N10 4 0.85 2.18 2.946(6) 150 yes

loop_
_geom_torsion_atom_site_label_1
_geom_torsion_atom_site_label_2
_geom_torsion_atom_site_label_3
_geom_torsion_atom_site_label_4
_geom_torsion_site_symmetry_1
_geom_torsion_site_symmetry_4
_geom_torsion
O2 S1 O1 Cd1 . . 179.4(5)
O3 S1 O1 Cd1 . . 60.7(5)
O4 S1 O1 Cd1 . . -60.5(5)
N4 Cd1 O1 S1 14_454 . -85.7(5)
N6 Cd1 O1 S1 . . -179.2(5)
N9 Cd1 O1 S1 13_554 . 3.0(5)
N1 Cd1 O1 S1 . . 89.0(5)
O1 S1 O2 Cd1 . 4 174.4(4)
O3 S1 O2 Cd1 . 4 -67.3(6)
O4 S1 O2 Cd1 . 4 55.7(6)
O2 Cd1 N1 C1 11_544 . -148.4(4)
N4 Cd1 N1 C1 14_454 . 53.9(9)
N6 Cd1 N1 C1 . . -54.1(4)
O1 Cd1 N1 C1 . . 27.3(4)
N9 Cd1 N1 C1 13_554 . 118.1(4)
O2 Cd1 N1 C2 11_544 . 43.1(4)
N4 Cd1 N1 C2 14_454 . -114.7(7)
N6 Cd1 N1 C2 . . 137.3(4)
O1 Cd1 N1 C2 . . -141.2(4)
N9 Cd1 N1 C2 13_554 . -50.5(4)
C1 N3 N4 C2 . . -0.3(5)
C1 N3 N4 Cd1 . 14_554 163.5(3)
O2 Cd1 N6 C3 11_544 . -161.2(4)
N4 Cd1 N6 C3 14_454 . -58.3(4)
O1 Cd1 N6 C3 . . 26.4(4)
N9 Cd1 N6 C3 13_554 . 41.7(12)
N1 Cd1 N6 C3 . . 110.3(4)
O2 Cd1 N6 C4 11_544 . 36.0(5)
N4 Cd1 N6 C4 14_454 . 138.9(4)
O1 Cd1 N6 C4 . . -136.3(5)
N1 Cd1 N6 C4 . . -52.4(5)
C3 N8 N9 C4 . . -2.9(5)
C3 N8 N9 Cd1 . 13_544 164.1(3)
C2 N1 C1 N2 . . -177.7(5)
Cd1 N1 C1 N2 . . 11.8(7)
C2 N1 C1 N3 . . -0.4(5)
Cd1 N1 C1 N3 . . -171.0(3)
N4 N3 C1 N2 . . 177.8(5)
N4 N3 C1 N1 . . 0.5(6)
N3 N4 C2 N1 . . 0.1(6)
Cd1 N4 C2 N1 14_554 . -158.4(4)
N3 N4 C2 N5 . . 179.6(5)
Cd1 N4 C2 N5 14_554 . 21.2(9)
C1 N1 C2 N4 . . 0.2(6)
Cd1 N1 C2 N4 . . 171.1(3)
C1 N1 C2 N5 . . -179.3(5)
Cd1 N1 C2 N5 . . -8.5(7)
N9 N8 C3 N6 . . 3.5(6)
N9 N8 C3 N7 . . -177.9(5)
C4 N6 C3 N8 . . -2.5(5)
Cd1 N6 C3 N8 . . -168.4(3)
C4 N6 C3 N7 . . 179.0(5)
Cd1 N6 C3 N7 . . 13.0(7)
N8 N9 C4 N6 . . 1.4(6)
Cd1 N9 C4 N6 13_544 . -161.2(4)
N8 N9 C4 N10 . . -178.8(5)
Cd1 N9 C4 N10 13_544 . 18.6(9)
C3 N6 C4 N9 . . 0.6(6)
Cd1 N6 C4 N9 . . 166.6(3)
C3 N6 C4 N10 . . -179.2(5)
Cd1 N6 C4 N10 . . -13.3(8)
